data_7020810
loop_
_publ_author_name
'Peng, Guo'
'Kostakis, George E.'
'Lan, Yanhua'
'Powell, Annie K.'

_publ_section_title
;
 Body-wing swapping in butterfly {Fe(III)2Ln(III)2} coordination clusters
 with triethylene glycol as ligand.
;
_journal_issue 1
_journal_name_full 'Dalton transactions (Cambridge, England : 2003)'
_journal_page_first 46
_journal_page_last 49
_journal_paper_doi 10.1039/c2dt32027d
_journal_volume 42
_journal_year 2013
_chemical_formula_sum 'C32 H62 Fe2 N6 O18 Y2'
_chemical_formula_weight 1108.40
_chemical_name_systematic
;
?
;
_space_group_IT_number 61
_symmetry_cell_setting orthorhombic
_symmetry_space_group_name_Hall '-P 2ac 2ab'
_symmetry_space_group_name_H-M 'P b c a'
_atom_sites_solution_hydrogens geom
_atom_sites_solution_primary direct
_atom_sites_solution_secondary difmap
_audit_creation_method SHELXL-97
_cell_angle_alpha 90.00
_cell_angle_beta 90.00
_cell_angle_gamma 90.00
_cell_formula_units_Z 4
_cell_length_a 17.9932(8)
_cell_length_b 11.5546(7)
_cell_length_c 21.7382(11)
_cell_measurement_reflns_used 36229
_cell_measurement_temperature 180(2)
_cell_measurement_theta_max 26.97
_cell_measurement_theta_min 1.47
_cell_volume 4519.5(4)
_computing_cell_refinement 'STOE X-AREA'
_computing_data_collection 'STOE X-AREA'
_computing_data_reduction 'STOE X-RED'
_computing_structure_refinement 'SHELXL-97 (Sheldrick, 1997)'
_computing_structure_solution 'SHELXS-97 (Sheldrick, 1990)'
_diffrn_ambient_temperature 180(2)
_diffrn_detector 'image plate ( 34 cm diameter )'
_diffrn_detector_type STOE
_diffrn_measured_fraction_theta_full 0.997
_diffrn_measured_fraction_theta_max 0.993
_diffrn_measurement_device '2-circle goniometer'
_diffrn_measurement_device_type 'STOE IPDS 2'
_diffrn_radiation_monochromator graphite
_diffrn_radiation_source 'fine-focus sealed tube'
_diffrn_radiation_type MoK\a
_diffrn_radiation_wavelength 0.71073
_diffrn_reflns_av_R_equivalents 0.0688
_diffrn_reflns_av_sigmaI/netI 0.0389
_diffrn_reflns_limit_h_max 22
_diffrn_reflns_limit_h_min -22
_diffrn_reflns_limit_k_max 14
_diffrn_reflns_limit_k_min -14
_diffrn_reflns_limit_l_max 27
_diffrn_reflns_limit_l_min -27
_diffrn_reflns_number 29723
_diffrn_reflns_theta_full 25.00
_diffrn_reflns_theta_max 26.75
_diffrn_reflns_theta_min 1.87
_exptl_absorpt_coefficient_mu 3.247
_exptl_absorpt_correction_T_max 0.5925
_exptl_absorpt_correction_T_min 0.3877
_exptl_absorpt_correction_type multi-scan
_exptl_absorpt_process_details 'XPREP in SHELXTL 6.14 (BrukerAXS Inc., 2003)'
_exptl_crystal_colour orange
_exptl_crystal_density_diffrn 1.629
_exptl_crystal_density_method 'not measured'
_exptl_crystal_description block
_exptl_crystal_F_000 2280
_exptl_crystal_size_max 0.36
_exptl_crystal_size_mid 0.28
_exptl_crystal_size_min 0.18
_refine_diff_density_max 0.767
_refine_diff_density_min -0.683
_refine_diff_density_rms 0.072
_refine_ls_extinction_method none
_refine_ls_goodness_of_fit_ref 1.045
_refine_ls_hydrogen_treatment mixed
_refine_ls_matrix_type full
_refine_ls_number_parameters 274
_refine_ls_number_reflns 4781
_refine_ls_number_restraints 1
_refine_ls_restrained_S_all 1.045
_refine_ls_R_factor_all 0.0686
_refine_ls_R_factor_gt 0.0539
_refine_ls_shift/su_max 0.001
_refine_ls_shift/su_mean 0.000
_refine_ls_structure_factor_coef Fsqd
_refine_ls_weighting_details 'calc w=1/[\s^2^(Fo^2^)+(0.0701P)^2^+4.3313P] where P=(Fo^2^+2Fc^2^)/3'
_refine_ls_weighting_scheme calc
_refine_ls_wR_factor_gt 0.1193
_refine_ls_wR_factor_ref 0.1279
_reflns_number_gt 4108
_reflns_number_total 4781
_reflns_threshold_expression >2sigma(I)
_cod_data_source_file c2dt32027d.txt
_cod_data_source_block 1
_cod_original_sg_symbol_H-M Pbca
_cod_database_code 7020810

loop_
_symmetry_equiv_pos_as_xyz
'x, y, z'
'-x+1/2, -y, z+1/2'
'-x, y+1/2, -z+1/2'
'x+1/2, -y+1/2, -z'
'-x, -y, -z'
'x-1/2, y, -z-1/2'
'x, -y-1/2, z-1/2'
'-x-1/2, y-1/2, z'

loop_
_atom_site_label
_atom_site_type_symbol
_atom_site_fract_x
_atom_site_fract_y
_atom_site_fract_z
_atom_site_U_iso_or_equiv
_atom_site_adp_type
_atom_site_occupancy
_atom_site_symmetry_multiplicity
_atom_site_calc_flag
_atom_site_refinement_flags
Y1 Y 0.00997(2) 0.59820(3) 0.427837(16) 0.02997(13) Uani 1 1 d .
Fe1 Fe -0.05200(3) 0.32085(5) 0.42713(3) 0.03417(16) Uani 1 1 d .
O1 O -0.06452(14) 0.4701(2) 0.48234(12) 0.0298(5) Uani 1 1 d D
H1 H -0.1100(19) 0.486(4) 0.484(2) 0.045 Uiso 1 1 d D
O2 O 0.03089(16) 0.4185(2) 0.38878(12) 0.0353(6) Uani 1 1 d .
O3 O 0.03947(17) 0.6099(2) 0.32058(13) 0.0398(7) Uani 1 1 d .
O4 O 0.00336(17) 0.7916(2) 0.38687(13) 0.0396(7) Uani 1 1 d .
O5 O -0.01447(15) 0.7292(2) 0.50304(13) 0.0358(6) Uani 1 1 d .
O6 O -0.14130(16) 0.2554(3) 0.47553(13) 0.0402(7) Uani 1 1 d .
O7 O -0.13149(16) 0.3302(2) 0.57003(12) 0.0371(6) Uani 1 1 d .
O8 O -0.12664(17) 0.4003(2) 0.36933(14) 0.0411(7) Uani 1 1 d .
O9 O -0.10395(16) 0.5906(2) 0.37597(13) 0.0371(6) Uani 1 1 d .
N1 N -0.0423(2) 0.1839(3) 0.3741(2) 0.0521(10) Uani 1 1 d .
N2 N 0.0127(3) 0.1370(4) 0.3572(2) 0.0578(11) Uani 1 1 d .
N3 N 0.0623(4) 0.0886(5) 0.3388(4) 0.110(3) Uani 1 1 d .
C1 C 0.0480(3) 0.4077(4) 0.3254(2) 0.0430(10) Uani 1 1 d .
H1A H 0.0017 0.3953 0.3016 0.052 Uiso 1 1 calc R
H1B H 0.0807 0.3398 0.3189 0.052 Uiso 1 1 calc R
C2 C 0.0863(3) 0.5153(4) 0.3031(2) 0.0462(10) Uani 1 1 d .
H2A H 0.1360 0.5229 0.3223 0.055 Uiso 1 1 calc R
H2B H 0.0926 0.5130 0.2578 0.055 Uiso 1 1 calc R
C3 C 0.0586(3) 0.7224(4) 0.2968(2) 0.0462(11) Uani 1 1 d .
H3A H 0.0577 0.7221 0.2513 0.055 Uiso 1 1 calc R
H3B H 0.1088 0.7455 0.3107 0.055 Uiso 1 1 calc R
C4 C 0.0008(3) 0.8045(4) 0.3217(2) 0.0467(11) Uani 1 1 d .
H4A H 0.0125 0.8852 0.3098 0.056 Uiso 1 1 calc R
H4B H -0.0491 0.7844 0.3058 0.056 Uiso 1 1 calc R
C5 C -0.0475(3) 0.8594(4) 0.4222(2) 0.0455(10) Uani 1 1 d .
H5A H -0.0989 0.8302 0.4171 0.055 Uiso 1 1 calc R
H5B H -0.0460 0.9414 0.4091 0.055 Uiso 1 1 calc R
C6 C -0.0231(3) 0.8480(4) 0.4878(2) 0.0420(10) Uani 1 1 d .
H6A H 0.0246 0.8891 0.4937 0.050 Uiso 1 1 calc R
H6B H -0.0606 0.8838 0.5152 0.050 Uiso 1 1 calc R
C7 C -0.1633(2) 0.2683(3) 0.5307(2) 0.0364(9) Uani 1 1 d .
C8 C -0.2336(2) 0.2023(4) 0.5488(2) 0.0426(10) Uani 1 1 d .
C9 C -0.2939(3) 0.2269(5) 0.5016(3) 0.0632(14) Uani 1 1 d .
H9A H -0.3392 0.1846 0.5127 0.095 Uiso 1 1 calc R
H9B H -0.2770 0.2018 0.4609 0.095 Uiso 1 1 calc R
H9C H -0.3044 0.3101 0.5008 0.095 Uiso 1 1 calc R
C10 C -0.2145(4) 0.0725(4) 0.5487(4) 0.0754(18) Uani 1 1 d .
H10A H -0.1766 0.0569 0.5799 0.113 Uiso 1 1 calc R
H10B H -0.1955 0.0504 0.5081 0.113 Uiso 1 1 calc R
H10C H -0.2593 0.0274 0.5579 0.113 Uiso 1 1 calc R
C11 C -0.2619(3) 0.2391(5) 0.6116(2) 0.0629(15) Uani 1 1 d .
H11A H -0.2235 0.2244 0.6426 0.094 Uiso 1 1 calc R
H11B H -0.3067 0.1948 0.6218 0.094 Uiso 1 1 calc R
H11C H -0.2738 0.3218 0.6109 0.094 Uiso 1 1 calc R
C12 C -0.1403(2) 0.5051(3) 0.35635(18) 0.0354(9) Uani 1 1 d .
C13 C -0.2081(2) 0.5255(4) 0.3152(2) 0.0411(10) Uani 1 1 d .
C14 C -0.2021(3) 0.4467(4) 0.2593(2) 0.0490(11) Uani 1 1 d .
H14A H -0.1585 0.4685 0.2350 0.074 Uiso 1 1 calc R
H14B H -0.2469 0.4546 0.2340 0.074 Uiso 1 1 calc R
H14C H -0.1971 0.3662 0.2729 0.074 Uiso 1 1 calc R
C15 C -0.2766(3) 0.4911(6) 0.3533(3) 0.0654(15) Uani 1 1 d .
H15A H -0.2808 0.5422 0.3891 0.098 Uiso 1 1 calc R
H15B H -0.2714 0.4108 0.3671 0.098 Uiso 1 1 calc R
H15C H -0.3214 0.4985 0.3279 0.098 Uiso 1 1 calc R
C16 C -0.2126(4) 0.6508(4) 0.2947(3) 0.0754(19) Uani 1 1 d .
H16A H -0.1684 0.6702 0.2705 0.113 Uiso 1 1 calc R
H16B H -0.2152 0.7012 0.3309 0.113 Uiso 1 1 calc R
H16C H -0.2572 0.6620 0.2694 0.113 Uiso 1 1 calc R

loop_
_atom_site_aniso_label
_atom_site_aniso_U_11
_atom_site_aniso_U_22
_atom_site_aniso_U_33
_atom_site_aniso_U_23
_atom_site_aniso_U_13
_atom_site_aniso_U_12
Y1 0.0327(2) 0.02943(19) 0.0277(2) 0.00148(15) -0.00122(15) -0.00222(14)
Fe1 0.0377(3) 0.0355(3) 0.0293(3) 0.0047(2) -0.0051(2) -0.0072(2)
O1 0.0304(13) 0.0301(13) 0.0289(13) 0.0004(10) -0.0019(11) -0.0014(11)
O2 0.0424(15) 0.0344(14) 0.0292(14) -0.0011(11) 0.0001(12) 0.0033(12)
O3 0.0460(16) 0.0396(15) 0.0339(15) 0.0051(12) 0.0029(13) -0.0034(13)
O4 0.0466(17) 0.0351(15) 0.0371(15) 0.0057(12) -0.0006(13) 0.0013(13)
O5 0.0419(16) 0.0283(13) 0.0372(15) -0.0011(12) 0.0022(12) -0.0006(12)
O6 0.0396(16) 0.0433(16) 0.0375(15) -0.0038(13) -0.0004(13) -0.0081(13)
O7 0.0375(15) 0.0388(15) 0.0348(14) 0.0019(12) -0.0008(12) -0.0054(12)
O8 0.0458(17) 0.0343(14) 0.0434(16) 0.0024(13) -0.0116(13) -0.0032(12)
O9 0.0388(15) 0.0342(14) 0.0383(15) 0.0013(12) -0.0050(12) -0.0025(12)
N1 0.055(2) 0.044(2) 0.057(3) -0.0001(19) 0.001(2) 0.0013(19)
N2 0.070(3) 0.039(2) 0.064(3) 0.002(2) 0.023(2) 0.007(2)
N3 0.105(5) 0.063(3) 0.163(7) -0.006(4) 0.059(5) 0.012(3)
C1 0.055(3) 0.042(2) 0.032(2) -0.0030(18) 0.0023(19) 0.007(2)
C2 0.047(3) 0.056(3) 0.035(2) -0.008(2) 0.0093(19) 0.006(2)
C3 0.060(3) 0.047(2) 0.032(2) 0.0058(18) 0.001(2) -0.009(2)
C4 0.062(3) 0.039(2) 0.039(2) 0.0095(19) -0.004(2) 0.000(2)
C5 0.046(2) 0.034(2) 0.057(3) 0.007(2) 0.004(2) 0.0036(19)
C6 0.048(2) 0.030(2) 0.048(2) 0.0009(18) 0.005(2) 0.0030(18)
C7 0.033(2) 0.034(2) 0.042(2) 0.0035(18) -0.0043(18) -0.0007(16)
C8 0.037(2) 0.042(2) 0.048(2) 0.0069(19) 0.0015(19) -0.0058(18)
C9 0.035(2) 0.085(4) 0.070(3) 0.006(3) -0.006(2) -0.010(3)
C10 0.066(4) 0.039(3) 0.121(5) 0.017(3) 0.016(4) -0.009(3)
C11 0.054(3) 0.081(4) 0.053(3) -0.003(3) 0.013(2) -0.022(3)
C12 0.035(2) 0.038(2) 0.033(2) 0.0014(17) -0.0015(16) 0.0003(16)
C13 0.040(2) 0.042(2) 0.042(2) -0.0003(19) -0.0120(18) 0.0054(19)
C14 0.056(3) 0.053(3) 0.038(2) 0.002(2) -0.008(2) -0.001(2)
C15 0.038(3) 0.101(5) 0.057(3) -0.009(3) -0.001(2) 0.004(3)
C16 0.097(5) 0.044(3) 0.085(4) 0.001(3) -0.055(4) 0.011(3)

loop_
_atom_type_symbol
_atom_type_description
_atom_type_scat_dispersion_real
_atom_type_scat_dispersion_imag
_atom_type_scat_source
C C 0.0033 0.0016 'International Tables Vol C Tables 4.2.6.8 and 6.1.1.4'
H H 0.0000 0.0000 'International Tables Vol C Tables 4.2.6.8 and 6.1.1.4'
N N 0.0061 0.0033 'International Tables Vol C Tables 4.2.6.8 and 6.1.1.4'
O O 0.0106 0.0060 'International Tables Vol C Tables 4.2.6.8 and 6.1.1.4'
Fe Fe 0.3463 0.8444 'International Tables Vol C Tables 4.2.6.8 and 6.1.1.4'
Y Y -2.7962 3.5667 'International Tables Vol C Tables 4.2.6.8 and 6.1.1.4'

loop_
_geom_angle_atom_site_label_1
_geom_angle_atom_site_label_2
_geom_angle_atom_site_label_3
_geom_angle
_geom_angle_site_symmetry_1
_geom_angle_site_symmetry_3
O5 Y1 O2 155.38(10) . .
O5 Y1 O1 86.88(9) . .
O2 Y1 O1 72.79(10) . .
O5 Y1 O1 72.74(10) . 5_566
O2 Y1 O1 86.19(9) . 5_566
O1 Y1 O1 66.32(11) . 5_566
O5 Y1 O7 86.04(10) . 5_566
O2 Y1 O7 100.12(10) . 5_566
O1 Y1 O7 139.05(9) . 5_566
O1 Y1 O7 73.06(9) 5_566 5_566
O5 Y1 O9 101.66(10) . .
O2 Y1 O9 86.04(10) . .
O1 Y1 O9 73.52(9) . .
O1 Y1 O9 139.62(9) 5_566 .
O7 Y1 O9 147.31(10) 5_566 .
O5 Y1 O3 134.91(10) . .
O2 Y1 O3 69.62(10) . .
O1 Y1 O3 131.36(10) . .
O1 Y1 O3 138.05(10) 5_566 .
O7 Y1 O3 78.00(10) 5_566 .
O9 Y1 O3 74.18(10) . .
O5 Y1 O4 68.80(10) . .
O2 Y1 O4 135.82(10) . .
O1 Y1 O4 138.72(10) . .
O1 Y1 O4 130.31(10) 5_566 .
O7 Y1 O4 74.05(10) 5_566 .
O9 Y1 O4 79.25(10) . .
O3 Y1 O4 66.32(10) . .
O5 Y1 Fe1 35.51(7) . 5_566
O2 Y1 Fe1 124.38(7) . 5_566
O1 Y1 Fe1 80.17(6) . 5_566
O1 Y1 Fe1 38.22(6) 5_566 5_566
O7 Y1 Fe1 70.97(7) 5_566 5_566
O9 Y1 Fe1 131.04(7) . 5_566
O3 Y1 Fe1 147.59(7) . 5_566
O4 Y1 Fe1 95.71(7) . 5_566
O5 Y1 Fe1 124.69(7) . .
O2 Y1 Fe1 35.95(7) . .
O1 Y1 Fe1 37.87(7) . .
O1 Y1 Fe1 79.73(6) 5_566 .
O7 Y1 Fe1 129.91(7) 5_566 .
O9 Y1 Fe1 71.01(7) . .
O3 Y1 Fe1 97.00(7) . .
O4 Y1 Fe1 149.13(7) . .
Fe1 Y1 Fe1 109.857(15) 5_566 .
N1 Fe1 O5 99.07(15) . 5_566
N1 Fe1 O2 98.05(15) . .
O5 Fe1 O2 91.85(11) 5_566 .
N1 Fe1 O8 93.41(15) . .
O5 Fe1 O8 167.26(12) 5_566 .
O2 Fe1 O8 88.91(12) . .
N1 Fe1 O6 94.18(15) . .
O5 Fe1 O6 88.44(12) 5_566 .
O2 Fe1 O6 167.56(12) . .
O8 Fe1 O6 88.10(13) . .
N1 Fe1 O1 178.41(15) . .
O5 Fe1 O1 82.52(10) 5_566 .
O2 Fe1 O1 81.91(11) . .
O8 Fe1 O1 85.00(11) . .
O6 Fe1 O1 85.80(11) . .
N1 Fe1 Y1 138.68(13) . 5_566
O5 Fe1 Y1 40.84(8) 5_566 5_566
O2 Fe1 Y1 93.69(8) . 5_566
O8 Fe1 Y1 126.42(9) . 5_566
O6 Fe1 Y1 78.45(8) . 5_566
O1 Fe1 Y1 42.87(7) . 5_566
N1 Fe1 Y1 137.22(13) . .
O5 Fe1 Y1 94.15(8) 5_566 .
O2 Fe1 Y1 40.73(8) . .
O8 Fe1 Y1 78.21(8) . .
O6 Fe1 Y1 126.84(9) . .
O1 Fe1 Y1 42.40(7) . .
Y1 Fe1 Y1 70.142(15) 5_566 .
Fe1 O1 Y1 99.72(11) . .
Fe1 O1 Y1 98.91(10) . 5_566
Y1 O1 Y1 113.67(11) . 5_566
Fe1 O1 H1 108(3) . .
Y1 O1 H1 117(3) . .
Y1 O1 H1 116(3) 5_566 .
C1 O2 Fe1 120.4(3) . .
C1 O2 Y1 118.6(2) . .
Fe1 O2 Y1 103.32(12) . .
C2 O3 C3 116.9(3) . .
C2 O3 Y1 110.2(2) . .
C3 O3 Y1 116.9(2) . .
C4 O4 C5 117.2(3) . .
C4 O4 Y1 117.8(3) . .
C5 O4 Y1 109.9(2) . .
C6 O5 Fe1 121.2(3) . 5_566
C6 O5 Y1 119.8(3) . .
Fe1 O5 Y1 103.65(12) 5_566 .
C7 O6 Fe1 132.8(3) . .
C7 O7 Y1 130.0(3) . 5_566
C12 O8 Fe1 133.6(3) . .
C12 O9 Y1 130.3(3) . .
N2 N1 Fe1 128.6(4) . .
N3 N2 N1 175.8(7) . .
O2 C1 C2 109.9(3) . .
O2 C1 H1A 109.7 . .
C2 C1 H1A 109.7 . .
O2 C1 H1B 109.7 . .
C2 C1 H1B 109.7 . .
H1A C1 H1B 108.2 . .
O3 C2 C1 106.0(3) . .
O3 C2 H2A 110.5 . .
C1 C2 H2A 110.5 . .
O3 C2 H2B 110.5 . .
C1 C2 H2B 110.5 . .
H2A C2 H2B 108.7 . .
O3 C3 C4 105.9(4) . .
O3 C3 H3A 110.6 . .
C4 C3 H3A 110.6 . .
O3 C3 H3B 110.6 . .
C4 C3 H3B 110.6 . .
H3A C3 H3B 108.7 . .
O4 C4 C3 105.6(4) . .
O4 C4 H4A 110.6 . .
C3 C4 H4A 110.6 . .
O4 C4 H4B 110.6 . .
C3 C4 H4B 110.6 . .
H4A C4 H4B 108.8 . .
O4 C5 C6 106.0(3) . .
O4 C5 H5A 110.5 . .
C6 C5 H5A 110.5 . .
O4 C5 H5B 110.5 . .
C6 C5 H5B 110.5 . .
H5A C5 H5B 108.7 . .
O5 C6 C5 109.8(4) . .
O5 C6 H6A 109.7 . .
C5 C6 H6A 109.7 . .
O5 C6 H6B 109.7 . .
C5 C6 H6B 109.7 . .
H6A C6 H6B 108.2 . .
O7 C7 O6 124.7(4) . .
O7 C7 C8 119.1(4) . .
O6 C7 C8 116.2(4) . .
C11 C8 C9 108.4(4) . .
C11 C8 C7 111.7(4) . .
C9 C8 C7 108.9(4) . .
C11 C8 C10 110.5(5) . .
C9 C8 C10 109.9(5) . .
C7 C8 C10 107.5(4) . .
C8 C9 H9A 109.5 . .
C8 C9 H9B 109.5 . .
H9A C9 H9B 109.5 . .
C8 C9 H9C 109.5 . .
H9A C9 H9C 109.5 . .
H9B C9 H9C 109.5 . .
C8 C10 H10A 109.5 . .
C8 C10 H10B 109.5 . .
H10A C10 H10B 109.5 . .
C8 C10 H10C 109.5 . .
H10A C10 H10C 109.5 . .
H10B C10 H10C 109.5 . .
C8 C11 H11A 109.5 . .
C8 C11 H11B 109.5 . .
H11A C11 H11B 109.5 . .
C8 C11 H11C 109.5 . .
H11A C11 H11C 109.5 . .
H11B C11 H11C 109.5 . .
O9 C12 O8 125.0(4) . .
O9 C12 C13 119.4(4) . .
O8 C12 C13 115.6(4) . .
C16 C13 C14 109.9(4) . .
C16 C13 C12 111.2(4) . .
C14 C13 C12 108.5(4) . .
C16 C13 C15 111.3(5) . .
C14 C13 C15 109.4(4) . .
C12 C13 C15 106.6(4) . .
C13 C14 H14A 109.5 . .
C13 C14 H14B 109.5 . .
H14A C14 H14B 109.5 . .
C13 C14 H14C 109.5 . .
H14A C14 H14C 109.5 . .
H14B C14 H14C 109.5 . .
C13 C15 H15A 109.5 . .
C13 C15 H15B 109.5 . .
H15A C15 H15B 109.5 . .
C13 C15 H15C 109.5 . .
H15A C15 H15C 109.5 . .
H15B C15 H15C 109.5 . .
C13 C16 H16A 109.5 . .
C13 C16 H16B 109.5 . .
H16A C16 H16B 109.5 . .
C13 C16 H16C 109.5 . .
H16A C16 H16C 109.5 . .
H16B C16 H16C 109.5 . .

loop_
_geom_bond_atom_site_label_1
_geom_bond_atom_site_label_2
_geom_bond_distance
_geom_bond_site_symmetry_2
Y1 O5 2.271(3) .
Y1 O2 2.275(3) .
Y1 O1 2.322(3) .
Y1 O1 2.324(3) 5_566
Y1 O7 2.338(3) 5_566
Y1 O9 2.341(3) .
Y1 O3 2.395(3) .
Y1 O4 2.408(3) .
Y1 Fe1 3.3745(7) 5_566
Y1 Fe1 3.3931(7) .
Fe1 N1 1.965(4) .
Fe1 O5 2.017(3) 5_566
Fe1 O2 2.047(3) .
Fe1 O8 2.056(3) .
Fe1 O6 2.064(3) .
Fe1 O1 2.113(3) .
Fe1 Y1 3.3744(7) 5_566
O1 Y1 2.324(3) 5_566
O1 H1 0.84(3) .
O2 C1 1.418(5) .
O3 C2 1.432(5) .
O3 C3 1.440(5) .
O4 C4 1.425(5) .
O4 C5 1.430(5) .
O5 C6 1.421(5) .
O5 Fe1 2.017(3) 5_566
O6 C7 1.271(5) .
O7 C7 1.253(5) .
O7 Y1 2.338(3) 5_566
O8 C12 1.267(5) .
O9 C12 1.259(5) .
N1 N2 1.188(6) .
N2 N3 1.126(7) .
C1 C2 1.503(6) .
C1 H1A 0.9900 .
C1 H1B 0.9900 .
C2 H2A 0.9900 .
C2 H2B 0.9900 .
C3 C4 1.507(7) .
C3 H3A 0.9900 .
C3 H3B 0.9900 .
C4 H4A 0.9900 .
C4 H4B 0.9900 .
C5 C6 1.496(6) .
C5 H5A 0.9900 .
C5 H5B 0.9900 .
C6 H6A 0.9900 .
C6 H6B 0.9900 .
C7 C8 1.530(6) .
C8 C11 1.517(7) .
C8 C9 1.520(7) .
C8 C10 1.539(7) .
C9 H9A 0.9800 .
C9 H9B 0.9800 .
C9 H9C 0.9800 .
C10 H10A 0.9800 .
C10 H10B 0.9800 .
C10 H10C 0.9800 .
C11 H11A 0.9800 .
C11 H11B 0.9800 .
C11 H11C 0.9800 .
C12 C13 1.532(6) .
C13 C16 1.517(7) .
C13 C14 1.523(6) .
C13 C15 1.537(7) .
C14 H14A 0.9800 .
C14 H14B 0.9800 .
C14 H14C 0.9800 .
C15 H15A 0.9800 .
C15 H15B 0.9800 .
C15 H15C 0.9800 .
C16 H16A 0.9800 .
C16 H16B 0.9800 .
C16 H16C 0.9800 .
